data_2204093
loop_
_publ_author_name
'Youjun Kang'
'Manrong Li'
'Jingtai Zhao '
'Shaoyu Mao'

_publ_section_title
;
 The Keggin-type potassium/hydronium 12-tungstophosphate,
 K~2.4~(H~3~O)~0.6~PO~4~W~12~O~36~
;
_journal_issue 8
_journal_name_full 'Acta Crystallographica Section E'
_journal_page_first i97
_journal_page_last i99
_journal_paper_doi 10.1107/S160053680401551X
_journal_volume 60
_journal_year 2004
_chemical_formula_iupac 'K2.4 (H3 O)0.6 P O4 W12 O36'
_chemical_formula_sum 'H1.62 K2.46 O40.54 P W12'
_chemical_formula_weight 2983.48
_chemical_name_common 'Potassium/hydronium 12-Tungstophosphate'
_chemical_name_systematic ?
_space_group_IT_number 224
_symmetry_cell_setting cubic
_symmetry_space_group_name_Hall '-P 4bc 2bc 3'
_symmetry_space_group_name_H-M 'P n -3 m :2'
_atom_sites_solution_primary direct
_atom_sites_solution_secondary difmap
_audit_creation_method SHELXL-97
_cell_angle_alpha 90.00
_cell_angle_beta 90.00
_cell_angle_gamma 90.00
_cell_formula_units_Z 2
_cell_length_a 11.5621(8)
_cell_length_b 11.5621(8)
_cell_length_c 11.5621(8)
_cell_measurement_reflns_used 390
_cell_measurement_temperature 293(2)
_cell_measurement_theta_max 27.850
_cell_measurement_theta_min 3.626
_cell_volume 1545.65(19)
_computing_cell_refinement 'SAINT (Bruker, 2001)'
_computing_data_collection 'SMART (Bruker, 2001)'
_computing_data_reduction SAINT
_computing_molecular_graphics 'DIAMOND (Brandenburg, 1996-2001)'
_computing_publication_material SHELXL97
_computing_structure_refinement 'SHELXL97 (Sheldrick, 1997)'
_computing_structure_solution 'SHELXS97 (Sheldrick, 1997)'
_diffrn_ambient_temperature 298(2)
_diffrn_measured_fraction_theta_full 0.987
_diffrn_measured_fraction_theta_max 0.987
_diffrn_measurement_device_type 'Bruker SMART APEX 2000'
_diffrn_measurement_method '\f and \w'
_diffrn_radiation_monochromator graphite
_diffrn_radiation_source 'fine-focus sealed tube'
_diffrn_radiation_type MoK\a
_diffrn_radiation_wavelength 0.71073
_diffrn_reflns_av_R_equivalents 0.1245
_diffrn_reflns_av_sigmaI/netI 0.0329
_diffrn_reflns_limit_h_max 14
_diffrn_reflns_limit_h_min -14
_diffrn_reflns_limit_k_max 15
_diffrn_reflns_limit_k_min -15
_diffrn_reflns_limit_l_max 15
_diffrn_reflns_limit_l_min -14
_diffrn_reflns_number 12441
_diffrn_reflns_theta_full 28.30
_diffrn_reflns_theta_max 28.30
_diffrn_reflns_theta_min 2.49
_diffrn_standards_decay_% 0
_diffrn_standards_interval_time 0
_diffrn_standards_number 0
_exptl_absorpt_coefficient_mu 44.965
_exptl_absorpt_correction_T_max 0.217
_exptl_absorpt_correction_T_min 0.173
_exptl_absorpt_correction_type multi-scan
_exptl_absorpt_process_details '(SADABS; Sheldrick, 1996)'
_exptl_crystal_colour colorless
_exptl_crystal_density_diffrn 6.410
_exptl_crystal_density_method 'not measured'
_exptl_crystal_description prism
_exptl_crystal_F_000 2551
_exptl_crystal_size_max 0.043
_exptl_crystal_size_mid 0.037
_exptl_crystal_size_min 0.034
_refine_diff_density_max 2.218
_refine_diff_density_min -2.738
_refine_ls_extinction_method none
_refine_ls_goodness_of_fit_ref 1.149
_refine_ls_hydrogen_treatment noref
_refine_ls_matrix_type full
_refine_ls_number_parameters 31
_refine_ls_number_reflns 390
_refine_ls_number_restraints 0
_refine_ls_restrained_S_all 1.149
_refine_ls_R_factor_all 0.0445
_refine_ls_R_factor_gt 0.0377
_refine_ls_shift/su_max 0.000
_refine_ls_shift/su_mean 0.000
_refine_ls_structure_factor_coef Fsqd
_refine_ls_weighting_details 'w = 1/[\s^2^(Fo^2^)+(0.0408P)^2^+49.5098P] where P = (Fo^2^+2Fc^2^)/3'
_refine_ls_weighting_scheme calc
_refine_ls_wR_factor_gt 0.0878
_refine_ls_wR_factor_ref 0.0915
_reflns_number_gt 360
_reflns_number_total 390
_reflns_threshold_expression I>2\s(I)
_cod_data_source_file wm6022.cif
_cod_data_source_block I
_cod_depositor_comments
;
The following automatic conversions were performed:
'_geom_bond_publ_flag' value 'Y' changed to 'y' according to
'/home/saulius/struct/CIF-dictionaries/cif_core.dic' dictionary named
'cif_core.dic' version 2.4.1 from 2010-06-29 (7
times).

'_geom_angle_publ_flag' value 'Y' changed to 'y' according to
'/home/saulius/struct/CIF-dictionaries/cif_core.dic' dictionary named
'cif_core.dic' version 2.4.1 from 2010-06-29 (9 times).

Automatic conversion script
Id: cif_fix_enum 1527 2010-12-29 10:47:43Z saulius 

The following automatic conversions were performed:

'_geom_bond_publ_flag' value 'Y' changed to 'y' according to
/home/saulius/struct/CIF-dictionaries/cif_core.dic dictionary named
'cif_core.dic' version 2.4.1 from 2010-06-29 (7
times).

'_geom_angle_publ_flag' value 'Y' changed to 'y' according
to /home/saulius/struct/CIF-dictionaries/cif_core.dic dictionary
named 'cif_core.dic' version 2.4.1 from 2010-06-29 (9 times).

Automatic conversion script
Id: cif_fix_values 1715 2011-07-08 13:25:40Z adriana 
;
_cod_original_sg_symbol_Hall '-P 4bc 2bc'
_cod_original_sg_symbol_H-M 'P n -3 m'
_cod_database_code 2204093
_cod_database_fobs_code 2204093

loop_
_symmetry_equiv_pos_as_xyz
'x, y, z'
'-x+1/2, -y+1/2, z'
'-x+1/2, y, -z+1/2'
'x, -y+1/2, -z+1/2'
'z, x, y'
'z, -x+1/2, -y+1/2'
'-z+1/2, -x+1/2, y'
'-z+1/2, x, -y+1/2'
'y, z, x'
'-y+1/2, z, -x+1/2'
'y, -z+1/2, -x+1/2'
'-y+1/2, -z+1/2, x'
'y+1/2, x+1/2, -z'
'-y, -x, -z'
'y+1/2, -x, z+1/2'
'-y, x+1/2, z+1/2'
'x+1/2, z+1/2, -y'
'-x, z+1/2, y+1/2'
'-x, -z, -y'
'x+1/2, -z, y+1/2'
'z+1/2, y+1/2, -x'
'z+1/2, -y, x+1/2'
'-z, y+1/2, x+1/2'
'-z, -y, -x'
'-x, -y, -z'
'x-1/2, y-1/2, -z'
'x-1/2, -y, z-1/2'
'-x, y-1/2, z-1/2'
'-z, -x, -y'
'-z, x-1/2, y-1/2'
'z-1/2, x-1/2, -y'
'z-1/2, -x, y-1/2'
'-y, -z, -x'
'y-1/2, -z, x-1/2'
'-y, z-1/2, x-1/2'
'y-1/2, z-1/2, -x'
'-y-1/2, -x-1/2, z'
'y, x, z'
'-y-1/2, x, -z-1/2'
'y, -x-1/2, -z-1/2'
'-x-1/2, -z-1/2, y'
'x, -z-1/2, -y-1/2'
'x, z, y'
'-x-1/2, z, -y-1/2'
'-z-1/2, -y-1/2, x'
'-z-1/2, y, -x-1/2'
'z, -y-1/2, -x-1/2'
'z, y, x'

loop_
_atom_site_label
_atom_site_fract_x
_atom_site_fract_y
_atom_site_fract_z
_atom_site_U_iso_or_equiv
_atom_site_adp_type
_atom_site_calc_flag
_atom_site_refinement_flags
_atom_site_occupancy
_atom_site_type_symbol
W1 0.46708(4) 0.46708(4) 0.25851(5) 0.0101(3) Uani d S 1 W
P1 0.2500 0.2500 0.2500 0.016(3) Uani d S 1 P
O1 0.6521(6) 0.6521(6) 0.0044(10) 0.015(2) Uani d S 1 O
O2 0.0690(7) 0.0690(7) 0.7681(9) 0.015(2) Uani d S 1 O
O3 0.1228(6) 0.1228(6) 0.5380(9) 0.014(2) Uani d S 1 O
O4 0.3268(9) 0.3268(9) 0.3268(9) 0.010(4) Uiso d S 1 O
K1 0.2500 0.7500 0.7500 0.035(4) Uani d SP 0.82(7) K
O5 0.2500 0.7500 0.7500 0.035(4) Uani d SP 0.18(7) O

loop_
_atom_site_aniso_label
_atom_site_aniso_U_11
_atom_site_aniso_U_22
_atom_site_aniso_U_33
_atom_site_aniso_U_12
_atom_site_aniso_U_13
_atom_site_aniso_U_23
W1 0.0103(3) 0.0103(3) 0.0098(4) -0.0021(2) -0.00013(14) -0.00013(14)
P1 0.016(3) 0.016(3) 0.016(3) 0.000 0.000 0.000
O1 0.015(3) 0.015(3) 0.014(5) 0.004(4) 0.005(3) 0.005(3)
O2 0.014(3) 0.014(3) 0.016(6) -0.008(4) 0.002(3) 0.002(3)
O3 0.018(3) 0.018(3) 0.007(5) -0.007(5) 0.000(3) 0.000(3)
K1 0.035(7) 0.036(5) 0.036(5) 0.000 0.000 0.000
O5 0.035(7) 0.036(5) 0.036(5) 0.000 0.000 0.000

loop_
_atom_type_symbol
_atom_type_description
_atom_type_scat_dispersion_real
_atom_type_scat_dispersion_imag
_atom_type_scat_source
O O 0.0106 0.0060 'International Tables Vol C Tables 4.2.6.8 and 6.1.1.4'
P P 0.1023 0.0942 'International Tables Vol C Tables 4.2.6.8 and 6.1.1.4'
K K 0.2009 0.2494 'International Tables Vol C Tables 4.2.6.8 and 6.1.1.4'
W W -0.8490 6.8722 'International Tables Vol C Tables 4.2.6.8 and 6.1.1.4'

loop_
_geom_angle_atom_site_label_1
_geom_angle_atom_site_label_2
_geom_angle_atom_site_label_3
_geom_angle_site_symmetry_1
_geom_angle_site_symmetry_3
_geom_angle
_geom_angle_publ_flag
O2 W1 O1 26_666 35_665 103.2(4) y
O2 W1 O1 26_666 32_665 103.2(4) ?
O1 W1 O1 35_665 32_665 84.8(7) y
O2 W1 O3 26_666 6 102.2(4) y
O1 W1 O3 35_665 6 154.6(4) y
O1 W1 O3 32_665 6 88.5(5) y
O2 W1 O3 26_666 10 102.2(4) ?
O1 W1 O3 35_665 10 88.5(5) ?
O1 W1 O3 32_665 10 154.6(4) ?
O3 W1 O3 6 10 87.2(6) y
O2 W1 O4 26_666 . 171.5(5) y
O1 W1 O4 35_665 . 83.0(4) y
O1 W1 O4 32_665 . 83.0(4) ?
O3 W1 O4 6 . 71.9(3) y
O3 W1 O4 10 . 71.9(3) ?
O2 W1 K1 26_666 29_666 82.375(8) ?
O1 W1 K1 35_665 29_666 50.4(3) ?
O1 W1 K1 32_665 29_666 134.3(3) ?
O3 W1 K1 6 29_666 135.3(3) ?
O3 W1 K1 10 29_666 49.0(3) ?
O4 W1 K1 . 29_666 97.538(11) ?
O2 W1 K1 26_666 25_666 82.375(8) ?
O1 W1 K1 35_665 25_666 134.3(3) ?
O1 W1 K1 32_665 25_666 50.4(3) ?
O3 W1 K1 6 25_666 49.0(3) ?
O3 W1 K1 10 25_666 135.3(3) ?
O4 W1 K1 . 25_666 97.538(11) ?
K1 W1 K1 29_666 25_666 164.750(17) ?
O4 P1 O4 . 3 109.471(2) ?
O4 P1 O4 . 4 109.471(3) ?
O4 P1 O4 3 4 109.4710(10) ?
O4 P1 O4 . 2 109.5 ?
O4 P1 O4 3 2 109.5 ?
O4 P1 O4 4 2 109.4710(10) ?
W1 O1 W1 35_665 32_665 152.9(7) ?
W1 O1 K1 35_665 9 103.0(3) ?
W1 O1 K1 32_665 9 103.0(3) ?
W1 O2 K1 26_556 33_666 165.5(5) ?
W1 O3 W1 12 7 126.8(5) ?
W1 O3 K1 12 33_666 104.4(3) ?
W1 O3 K1 7 33_666 104.4(3) ?
P1 O4 W1 . . 125.8(3) ?
P1 O4 W1 . 9 125.8(3) ?
W1 O4 W1 . 9 89.3(5) ?
P1 O4 W1 . 5 125.8(3) ?
W1 O4 W1 . 5 89.3(5) ?
W1 O4 W1 9 5 89.3(5) ?
O2 K1 O2 30_666 29_666 171.9(4) ?
O2 K1 O2 30_666 32_566 90.29(3) ?
O2 K1 O2 29_666 32_566 90.29(3) ?
O2 K1 O2 30_666 31_566 90.29(3) ?
O2 K1 O2 29_666 31_566 90.29(3) ?
O2 K1 O2 32_566 31_566 171.9(4) ?
O2 K1 O3 30_666 29_666 134.4(3) ?
O2 K1 O3 29_666 29_666 53.7(3) ?
O2 K1 O3 32_566 29_666 86.91(15) ?
O2 K1 O3 31_566 29_666 86.91(15) ?
O2 K1 O3 30_666 30_666 53.7(3) ?
O2 K1 O3 29_666 30_666 134.4(3) ?
O2 K1 O3 32_566 30_666 86.91(15) ?
O2 K1 O3 31_566 30_666 86.91(15) ?
O3 K1 O3 29_666 30_666 80.6(3) ?
O2 K1 O3 30_666 32_566 86.91(15) ?
O2 K1 O3 29_666 32_566 86.91(15) ?
O2 K1 O3 32_566 32_566 53.7(3) ?
O2 K1 O3 31_566 32_566 134.4(3) ?
O3 K1 O3 29_666 32_566 125.5(2) ?
O3 K1 O3 30_666 32_566 125.5(2) ?
O2 K1 O3 30_666 31_566 86.91(15) ?
O2 K1 O3 29_666 31_566 86.91(15) ?
O2 K1 O3 32_566 31_566 134.4(3) ?
O2 K1 O3 31_566 31_566 53.7(3) ?
O3 K1 O3 29_666 31_566 125.5(2) ?
O3 K1 O3 30_666 31_566 125.5(2) ?
O3 K1 O3 32_566 31_566 80.6(3) ?
O2 K1 O1 30_666 5 56.5(3) ?
O2 K1 O1 29_666 5 115.4(3) ?
O2 K1 O1 32_566 5 93.53(18) ?
O2 K1 O1 31_566 5 93.53(18) ?
O3 K1 O1 29_666 5 169.1(3) ?
O3 K1 O1 30_666 5 110.3(2) ?
O3 K1 O1 32_566 5 48.38(15) ?
O3 K1 O1 31_566 5 48.38(15) ?
O2 K1 O1 30_666 7_565 93.53(18) ?
O2 K1 O1 29_666 7_565 93.53(18) ?
O2 K1 O1 32_566 7_565 56.5(3) ?
O2 K1 O1 31_566 7_565 115.4(3) ?
O3 K1 O1 29_666 7_565 48.38(15) ?
O3 K1 O1 30_666 7_565 48.38(15) ?
O3 K1 O1 32_566 7_565 110.3(2) ?
O3 K1 O1 31_566 7_565 169.1(3) ?
O1 K1 O1 5 7_565 139.4(2) ?
O2 K1 O1 30_666 8_556 93.53(18) ?
O2 K1 O1 29_666 8_556 93.53(18) ?
O2 K1 O1 32_566 8_556 115.4(3) ?
O2 K1 O1 31_566 8_556 56.5(3) ?
O3 K1 O1 29_666 8_556 48.38(15) ?
O3 K1 O1 30_666 8_556 48.38(15) ?
O3 K1 O1 32_566 8_556 169.1(3) ?
O3 K1 O1 31_566 8_556 110.3(2) ?
O1 K1 O1 5 8_556 139.4(2) ?
O1 K1 O1 7_565 8_556 58.8(4) ?
O2 K1 O1 30_666 6_566 115.4(3) ?
O2 K1 O1 29_666 6_566 56.5(3) ?
O2 K1 O1 32_566 6_566 93.53(18) ?
O2 K1 O1 31_566 6_566 93.53(18) ?
O3 K1 O1 29_666 6_566 110.3(2) ?
O3 K1 O1 30_666 6_566 169.1(3) ?
O3 K1 O1 32_566 6_566 48.38(15) ?
O3 K1 O1 31_566 6_566 48.38(15) ?
O1 K1 O1 5 6_566 58.8(4) ?
O1 K1 O1 7_565 6_566 139.4(2) ?
O1 K1 O1 8_556 6_566 139.4(2) ?

loop_
_geom_bond_atom_site_label_1
_geom_bond_atom_site_label_2
_geom_bond_site_symmetry_2
_geom_bond_distance
_geom_bond_publ_flag
W1 O2 26_666 1.695(11) y
W1 O1 35_665 1.897(3) y
W1 O1 32_665 1.897(3) y
W1 O3 6 1.907(4) y
W1 O3 10 1.907(4) y
W1 O4 . 2.426(10) y
W1 K1 29_666 4.1243(3) ?
W1 K1 25_666 4.1243(3) ?
P1 O4 . 1.537(18) y
P1 O4 3 1.537(18) ?
P1 O4 4 1.537(18) ?
P1 O4 2 1.537(18) ?
O1 W1 35_665 1.897(3) ?
O1 W1 32_665 1.897(3) ?
O1 K1 9 3.260(11) ?
O2 W1 26_556 1.695(11) ?
O2 K1 33_666 2.966(11) ?
O3 W1 12 1.907(4) ?
O3 W1 7 1.907(4) ?
O3 K1 33_666 3.215(10) ?
O4 W1 9 2.426(10) ?
O4 W1 5 2.426(10) ?
K1 O2 30_666 2.966(11) ?
K1 O2 29_666 2.966(11) ?
K1 O2 32_566 2.966(11) ?
K1 O2 31_566 2.966(11) ?
K1 O3 29_666 3.215(11) ?
K1 O3 30_666 3.215(11) ?
K1 O3 32_566 3.215(11) ?
K1 O3 31_566 3.215(11) ?
K1 O1 5 3.260(11) ?
K1 O1 7_565 3.260(11) ?
K1 O1 8_556 3.260(11) ?
K1 O1 6_566 3.260(11) ?
